data_8106703
loop_
_publ_author_name
'Zhao, Ji-Xing'
'Zhao, Li'
'Li, Peng-Peng'
'Zhu, Zhao-Bin'

_publ_section_title
;
 Crystal structure of
 bis{5-methoxy-2-((E)-((4-((E)-1-(methoxyimino)ethyl)phenyl)imino)methyl)phenolato-\k2
 N,O)}copper(II), C34H34CuN4O6
;
_journal_issue 6
_journal_name_full 'Zeitschrift f\"ur Kristallographie - New Crystal Structures'
_journal_page_first 863
_journal_page_last 865
_journal_paper_doi 10.1515/ncrs-2017-0028
_journal_volume 232
_journal_year 2017
_chemical_formula_moiety 'C34 H34 Cu N4 O6'
_chemical_formula_sum 'C34 H34 Cu N4 O6'
_chemical_formula_weight 658.19
_space_group_crystal_system monoclinic
_space_group_IT_number 14
_space_group_name_Hall '-P 2ybc'
_space_group_name_H-M_alt 'P 1 21/c 1'
_atom_sites_solution_hydrogens geom
_atom_sites_solution_primary iterative
_cell_angle_alpha 90
_cell_angle_beta 101.820(5)
_cell_angle_gamma 90
_cell_formula_units_Z 2
_cell_length_a 10.4018(4)
_cell_length_b 6.1634(2)
_cell_length_c 24.2227(15)
_cell_measurement_reflns_used 1472
_cell_measurement_temperature 291.73(10)
_cell_measurement_theta_max 25.7470
_cell_measurement_theta_min 3.7170
_cell_volume 1520.00(12)
_computing_cell_refinement
;
CrysAlisPro, Agilent Technologies,
Version 1.171.37.33 (release 27-03-2014 CrysAlis171 .NET)
(compiled Mar 27 2014,17:12:48)
;
_computing_data_collection
;
CrysAlisPro, Agilent Technologies,
Version 1.171.37.33 (release 27-03-2014 CrysAlis171 .NET)
(compiled Mar 27 2014,17:12:48)
;
_computing_data_reduction
;
CrysAlisPro, Agilent Technologies,
Version 1.171.37.33 (release 27-03-2014 CrysAlis171 .NET)
(compiled Mar 27 2014,17:12:48)
;
_computing_molecular_graphics 'Olex2 (Dolomanov et al., 2009)'
_computing_publication_material 'Olex2 (Dolomanov et al., 2009)'
_computing_structure_refinement 'ShelXL (Sheldrick, 2008)'
_computing_structure_solution
;
Superflip (Palatinus & Chapuis, 2007;Palatinus & van der Lee, 2008;
Palatinus et al., 2012)
;
_diffrn_ambient_environment air
_diffrn_ambient_temperature 291.73(10)
_diffrn_detector 'CCD plate'
_diffrn_detector_area_resol_mean 16.0733
_diffrn_detector_type Eos
_diffrn_measured_fraction_theta_full 0.997
_diffrn_measured_fraction_theta_max 0.997
_diffrn_measurement_details
;
#__ type_ start__ end____ width___ exp.time_
  1 omega    0.00   84.00   1.2000   10.0000
omega____ theta____ kappa____ phi______ frames
    -       20.5854   57.0000   60.0000 70

#__ type_ start__ end____ width___ exp.time_
  2 omega   -4.00   30.80   1.2000   10.0000
omega____ theta____ kappa____ phi______ frames
    -       20.5854   19.0000   60.0000 29

#__ type_ start__ end____ width___ exp.time_
  3 omega   -7.00   19.40   1.2000   10.0000
omega____ theta____ kappa____ phi______ frames
    -      -17.1479  -99.0000   90.0000 22

#__ type_ start__ end____ width___ exp.time_
  4 omega  -33.00   51.00   1.2000   10.0000
omega____ theta____ kappa____ phi______ frames
    -       20.5854  -77.0000 -150.0000 70
;
_diffrn_measurement_device 'four-circle diffractometer'
_diffrn_measurement_device_type 'SuperNova, Dual, Cu at zero, Eos'
_diffrn_measurement_method '\w scans'
_diffrn_orient_matrix_UB_11 -0.0345104000
_diffrn_orient_matrix_UB_12 -0.0360306000
_diffrn_orient_matrix_UB_13 0.0206872000
_diffrn_orient_matrix_UB_21 0.0219261000
_diffrn_orient_matrix_UB_22 -0.1074929000
_diffrn_orient_matrix_UB_23 -0.0029982000
_diffrn_orient_matrix_UB_31 0.0563956000
_diffrn_orient_matrix_UB_32 0.0197993000
_diffrn_orient_matrix_UB_33 0.0214098000
_diffrn_radiation_monochromator mirror
_diffrn_radiation_probe x-ray
_diffrn_radiation_type MoK\a
_diffrn_radiation_wavelength 0.71073
_diffrn_reflns_av_R_equivalents 0.0394
_diffrn_reflns_av_unetI/netI 0.0699
_diffrn_reflns_Laue_measured_fraction_full 0.997
_diffrn_reflns_Laue_measured_fraction_max 0.997
_diffrn_reflns_limit_h_max 12
_diffrn_reflns_limit_h_min -12
_diffrn_reflns_limit_k_max 7
_diffrn_reflns_limit_k_min -4
_diffrn_reflns_limit_l_max 18
_diffrn_reflns_limit_l_min -29
_diffrn_reflns_number 5769
_diffrn_reflns_point_group_measured_fraction_full 0.997
_diffrn_reflns_point_group_measured_fraction_max 0.997
_diffrn_reflns_theta_full 26.000
_diffrn_reflns_theta_max 26.022
_diffrn_reflns_theta_min 3.415
_diffrn_source 'SuperNova (Mo) X-ray Source'
_exptl_absorpt_coefficient_mu 0.772
_exptl_absorpt_correction_T_max 1.00000
_exptl_absorpt_correction_T_min 0.96499
_exptl_absorpt_correction_type multi-scan
_exptl_absorpt_process_details
;
CrysAlisPro, Agilent Technologies,
Version 1.171.37.33 (release 27-03-2014 CrysAlis171 .NET)
(compiled Mar 27 2014,17:12:48)
Empirical absorption correction using spherical harmonics,
 implemented in SCALE3 ABSPACK scaling algorithm.
;
_exptl_crystal_colour 'clear light red'
_exptl_crystal_colour_lustre clear
_exptl_crystal_colour_modifier light
_exptl_crystal_colour_primary red
_exptl_crystal_density_diffrn 1.438
_exptl_crystal_description block
_exptl_crystal_F_000 686
_exptl_crystal_size_max 0.24
_exptl_crystal_size_mid 0.21
_exptl_crystal_size_min 0.16
_refine_diff_density_max 1.037
_refine_diff_density_min -0.473
_refine_diff_density_rms 0.084
_refine_ls_extinction_coef .
_refine_ls_extinction_method none
_refine_ls_goodness_of_fit_ref 1.049
_refine_ls_hydrogen_treatment constr
_refine_ls_matrix_type full
_refine_ls_number_parameters 208
_refine_ls_number_reflns 2976
_refine_ls_number_restraints 0
_refine_ls_restrained_S_all 1.049
_refine_ls_R_factor_all 0.0809
_refine_ls_R_factor_gt 0.0565
_refine_ls_shift/su_max 0.000
_refine_ls_shift/su_mean 0.000
_refine_ls_structure_factor_coef Fsqd
_refine_ls_weighting_details 'w=1/[\s^2^(Fo^2^)+(0.0530P)^2^+1.8879P] where P=(Fo^2^+2Fc^2^)/3'
_refine_ls_weighting_scheme calc
_refine_ls_wR_factor_gt 0.1279
_refine_ls_wR_factor_ref 0.1455
_reflns_Friedel_coverage 0.000
_reflns_Friedel_fraction_full .
_reflns_Friedel_fraction_max .
_reflns_number_gt 2206
_reflns_number_total 2976
_reflns_threshold_expression 'I > 2\s(I)'
_cod_data_source_file suppl_ncrs-2017-0028_suppl.cif
_cod_data_source_block d655
_cod_original_cell_volume 1520.01(13)
_cod_database_code 8106703
_shelx_space_group_comment
;
The symmetry employed for this shelxl refinement is uniquely defined
by the following loop, which should always be used as a source of
symmetry information in preference to the above space-group names.
They are only intended as comments.
;
_reflns_odcompleteness_completeness 99.71
_reflns_odcompleteness_iscentric 1
_reflns_odcompleteness_theta 26.32
_olex2_refinement_description
;
1. Fixed Uiso
 At 1.2 times of:
  All C(H) groups
 At 1.5 times of:
  All C(H,H,H) groups
2.a Aromatic/amide H refined with riding coordinates:
 C2(H2), C3(H3), C5(H5), C6(H6), C10(H10), C12(H12), C13(H13), C15(H15)
2.b Idealised Me refined as rotating group:
 C8(H8A,H8B,H8C), C9(H9A,H9B,H9C), C17(H17A,H17B,H17C)
;
_shelx_shelxl_version_number 2014/7
_olex2_date_sample_data_collection 2015-03-27
_olex2_submission_special_instructions 'No special instructions were received'

loop_
_space_group_symop_operation_xyz
'x, y, z'
'-x, y+1/2, -z+1/2'
'-x, -y, -z'
'x, -y-1/2, z-1/2'

loop_
_atom_site_label
_atom_site_type_symbol
_atom_site_fract_x
_atom_site_fract_y
_atom_site_fract_z
_atom_site_U_iso_or_equiv
_atom_site_adp_type
_atom_site_occupancy
_atom_site_site_symmetry_order
_atom_site_calc_flag
_atom_site_refinement_flags_posn
_atom_site_refinement_flags_adp
_atom_site_refinement_flags_occupancy
_atom_site_disorder_assembly
_atom_site_disorder_group
Cu1 Cu 1.0000 0.0000 0.5000 0.0247(2) Uani 1 2 d S T P . .
O1 O 0.3629(3) 0.3197(5) 0.65238(12) 0.0356(7) Uani 1 1 d . . . . .
O2 O 1.0320(3) -0.0707(4) 0.42829(11) 0.0312(7) Uani 1 1 d . . . . .
O3 O 1.2118(3) 0.1246(5) 0.27022(11) 0.0325(7) Uani 1 1 d . . . . .
N1 N 0.4417(3) 0.2707(6) 0.61350(14) 0.0311(8) Uani 1 1 d . . . . .
N2 N 0.8768(3) 0.2317(5) 0.46522(12) 0.0236(7) Uani 1 1 d . . . . .
C1 C 0.7781(3) 0.2979(6) 0.49570(15) 0.0221(8) Uani 1 1 d . . . . .
C2 C 0.6921(4) 0.1419(6) 0.50698(17) 0.0283(9) Uani 1 1 d . . . . .
H2 H 0.6928 0.0043 0.4913 0.034 Uiso 1 1 calc R . . . .
C3 C 0.6056(4) 0.1880(7) 0.54112(17) 0.0289(9) Uani 1 1 d . . . . .
H3 H 0.5483 0.0807 0.5483 0.035 Uiso 1 1 calc R . . . .
C4 C 0.6018(3) 0.3928(6) 0.56541(15) 0.0228(8) Uani 1 1 d . . . . .
C5 C 0.6863(3) 0.5500(6) 0.55223(16) 0.0267(9) Uani 1 1 d . . . . .
H5 H 0.6846 0.6888 0.5671 0.032 Uiso 1 1 calc R . . . .
C6 C 0.7731(3) 0.5045(6) 0.51729(16) 0.0252(8) Uani 1 1 d . . . . .
H6 H 0.8278 0.6127 0.5084 0.030 Uiso 1 1 calc R . . . .
C7 C 0.5134(3) 0.4341(7) 0.60514(16) 0.0253(9) Uani 1 1 d . . . . .
C8 C 0.5133(4) 0.6493(7) 0.6334(2) 0.0437(12) Uani 1 1 d . . . . .
H8A H 0.4864 0.7596 0.6054 0.066 Uiso 1 1 calc GR . . . .
H8B H 0.6001 0.6811 0.6542 0.066 Uiso 1 1 calc GR . . . .
H8C H 0.4533 0.6457 0.6586 0.066 Uiso 1 1 calc GR . . . .
C9 C 0.2949(5) 0.1265(8) 0.6611(2) 0.0492(13) Uani 1 1 d . . . . .
H9A H 0.2519 0.0682 0.6253 0.074 Uiso 1 1 calc GR . . . .
H9B H 0.2307 0.1588 0.6833 0.074 Uiso 1 1 calc GR . . . .
H9C H 0.3563 0.0221 0.6806 0.074 Uiso 1 1 calc GR . . . .
C10 C 0.8904(3) 0.3362(6) 0.42059(15) 0.0245(8) Uani 1 1 d . . . . .
H10 H 0.8403 0.4609 0.4113 0.029 Uiso 1 1 calc R . . . .
C11 C 0.9770(3) 0.2742(6) 0.38423(15) 0.0228(8) Uani 1 1 d . . . . .
C12 C 0.9939(4) 0.4171(7) 0.34096(16) 0.0296(9) Uani 1 1 d . . . . .
H12 H 0.9513 0.5506 0.3376 0.036 Uiso 1 1 calc R . . . .
C13 C 1.0715(4) 0.3637(7) 0.30390(16) 0.0315(9) Uani 1 1 d . . . . .
H13 H 1.0825 0.4603 0.2757 0.038 Uiso 1 1 calc R . . . .
C14 C 1.1347(3) 0.1607(7) 0.30881(15) 0.0267(9) Uani 1 1 d . . . . .
C15 C 1.1186(4) 0.0163(6) 0.34978(15) 0.0252(8) Uani 1 1 d . . . . .
H15 H 1.1590 -0.1188 0.3516 0.030 Uiso 1 1 calc R . . . .
C16 C 1.0413(3) 0.0708(6) 0.38914(15) 0.0235(8) Uani 1 1 d . . . . .
C17 C 1.2808(4) -0.0752(8) 0.27302(19) 0.0411(11) Uani 1 1 d . . . . .
H17A H 1.3351 -0.0757 0.2454 0.062 Uiso 1 1 calc GR . . . .
H17B H 1.2191 -0.1928 0.2656 0.062 Uiso 1 1 calc GR . . . .
H17C H 1.3349 -0.0923 0.3100 0.062 Uiso 1 1 calc GR . . . .

loop_
_atom_site_aniso_label
_atom_site_aniso_U_11
_atom_site_aniso_U_22
_atom_site_aniso_U_33
_atom_site_aniso_U_23
_atom_site_aniso_U_13
_atom_site_aniso_U_12
Cu1 0.0301(4) 0.0217(4) 0.0242(4) 0.0047(3) 0.0099(3) 0.0036(3)
O1 0.0395(15) 0.0318(17) 0.0417(17) -0.0094(14) 0.0222(13) 0.0018(14)
O2 0.0458(16) 0.0246(14) 0.0273(14) 0.0073(12) 0.0173(12) 0.0093(13)
O3 0.0389(15) 0.0378(17) 0.0245(14) 0.0051(13) 0.0146(12) 0.0009(14)
N1 0.0321(17) 0.034(2) 0.0300(18) -0.0049(16) 0.0123(14) 0.0069(16)
N2 0.0232(15) 0.0236(17) 0.0250(17) 0.0015(14) 0.0072(12) 0.0020(14)
C1 0.0196(17) 0.022(2) 0.0243(19) 0.0006(16) 0.0043(14) 0.0035(16)
C2 0.032(2) 0.018(2) 0.038(2) -0.0070(18) 0.0147(17) -0.0037(17)
C3 0.0286(19) 0.023(2) 0.037(2) -0.0010(18) 0.0127(17) -0.0080(18)
C4 0.0243(18) 0.020(2) 0.0245(19) -0.0032(16) 0.0052(15) 0.0009(16)
C5 0.030(2) 0.0167(19) 0.033(2) -0.0052(17) 0.0065(16) -0.0017(17)
C6 0.0241(18) 0.0207(19) 0.031(2) -0.0009(18) 0.0062(15) -0.0041(17)
C7 0.0241(18) 0.024(2) 0.026(2) -0.0010(17) 0.0020(15) 0.0015(17)
C8 0.052(3) 0.035(3) 0.052(3) -0.015(2) 0.031(2) -0.007(2)
C9 0.055(3) 0.038(3) 0.065(3) -0.011(3) 0.039(3) -0.007(2)
C10 0.0257(18) 0.0184(19) 0.029(2) 0.0041(17) 0.0036(15) 0.0030(16)
C11 0.0220(18) 0.024(2) 0.0215(19) 0.0038(16) 0.0026(14) -0.0017(16)
C12 0.028(2) 0.027(2) 0.034(2) 0.0104(19) 0.0071(17) 0.0029(18)
C13 0.039(2) 0.030(2) 0.027(2) 0.0101(18) 0.0105(17) -0.0028(19)
C14 0.0244(18) 0.037(2) 0.0187(18) 0.0012(17) 0.0040(15) -0.0072(18)
C15 0.0309(19) 0.022(2) 0.0230(19) 0.0007(17) 0.0061(15) 0.0028(18)
C16 0.0253(18) 0.024(2) 0.0207(19) 0.0030(16) 0.0035(14) -0.0065(17)
C17 0.045(2) 0.045(3) 0.038(2) 0.000(2) 0.020(2) 0.007(2)

loop_
_atom_type_symbol
_atom_type_description
_atom_type_scat_dispersion_real
_atom_type_scat_dispersion_imag
_atom_type_scat_source
C C 0.0033 0.0016 'International Tables Vol C Tables 4.2.6.8 and 6.1.1.4'
H H 0.0000 0.0000 'International Tables Vol C Tables 4.2.6.8 and 6.1.1.4'
Cu Cu 0.3201 1.2651 'International Tables Vol C Tables 4.2.6.8 and 6.1.1.4'
N N 0.0061 0.0033 'International Tables Vol C Tables 4.2.6.8 and 6.1.1.4'
O O 0.0106 0.0060 'International Tables Vol C Tables 4.2.6.8 and 6.1.1.4'

loop_
_geom_angle_atom_site_label_1
_geom_angle_atom_site_label_2
_geom_angle_atom_site_label_3
_geom_angle
_geom_angle_site_symmetry_1
_geom_angle_site_symmetry_3
O2 Cu1 O2 180.00(5) 3_756 .
O2 Cu1 N2 89.77(12) . .
O2 Cu1 N2 90.24(12) . 3_756
O2 Cu1 N2 90.23(12) 3_756 .
O2 Cu1 N2 89.76(12) 3_756 3_756
N2 Cu1 N2 180.0 . 3_756
N1 O1 C9 107.2(3) . .
C16 O2 Cu1 124.6(2) . .
C14 O3 C17 118.0(3) . .
C7 N1 O1 111.9(3) . .
C1 N2 Cu1 116.8(2) . .
C10 N2 Cu1 122.8(3) . .
C10 N2 C1 120.0(3) . .
C2 C1 N2 117.6(3) . .
C2 C1 C6 119.4(3) . .
C6 C1 N2 122.8(3) . .
C1 C2 H2 119.7 . .
C3 C2 C1 120.5(4) . .
C3 C2 H2 119.7 . .
C2 C3 H3 119.3 . .
C2 C3 C4 121.3(4) . .
C4 C3 H3 119.3 . .
C3 C4 C7 120.2(3) . .
C5 C4 C3 117.4(3) . .
C5 C4 C7 122.3(3) . .
C4 C5 H5 119.3 . .
C6 C5 C4 121.4(4) . .
C6 C5 H5 119.3 . .
C1 C6 C5 119.8(3) . .
C1 C6 H6 120.1 . .
C5 C6 H6 120.1 . .
N1 C7 C4 115.0(3) . .
N1 C7 C8 124.4(4) . .
C4 C7 C8 120.6(3) . .
C7 C8 H8A 109.5 . .
C7 C8 H8B 109.5 . .
C7 C8 H8C 109.5 . .
H8A C8 H8B 109.5 . .
H8A C8 H8C 109.5 . .
H8B C8 H8C 109.5 . .
O1 C9 H9A 109.5 . .
O1 C9 H9B 109.5 . .
O1 C9 H9C 109.5 . .
H9A C9 H9B 109.5 . .
H9A C9 H9C 109.5 . .
H9B C9 H9C 109.5 . .
N2 C10 H10 117.6 . .
N2 C10 C11 124.9(3) . .
C11 C10 H10 117.6 . .
C12 C11 C10 118.7(3) . .
C12 C11 C16 119.2(3) . .
C16 C11 C10 122.0(3) . .
C11 C12 H12 119.3 . .
C13 C12 C11 121.3(4) . .
C13 C12 H12 119.3 . .
C12 C13 H13 120.4 . .
C12 C13 C14 119.2(4) . .
C14 C13 H13 120.4 . .
O3 C14 C13 114.6(3) . .
C15 C14 O3 124.4(4) . .
C15 C14 C13 121.0(3) . .
C14 C15 H15 119.8 . .
C14 C15 C16 120.5(4) . .
C16 C15 H15 119.8 . .
O2 C16 C11 123.3(3) . .
O2 C16 C15 118.0(3) . .
C15 C16 C11 118.7(3) . .
O3 C17 H17A 109.5 . .
O3 C17 H17B 109.5 . .
O3 C17 H17C 109.5 . .
H17A C17 H17B 109.5 . .
H17A C17 H17C 109.5 . .
H17B C17 H17C 109.5 . .

loop_
_geom_bond_atom_site_label_1
_geom_bond_atom_site_label_2
_geom_bond_distance
_geom_bond_site_symmetry_2
Cu1 O2 1.886(3) 3_756
Cu1 O2 1.886(3) .
Cu1 N2 1.987(3) .
Cu1 N2 1.987(3) 3_756
O1 N1 1.402(4) .
O1 C9 1.422(5) .
O2 C16 1.307(4) .
O3 C14 1.369(4) .
O3 C17 1.420(5) .
N1 C7 1.294(5) .
N2 C1 1.441(4) .
N2 C10 1.291(5) .
C1 C2 1.378(5) .
C1 C6 1.381(5) .
C2 H2 0.9300 .
C2 C3 1.371(5) .
C3 H3 0.9300 .
C3 C4 1.397(5) .
C4 C5 1.388(5) .
C4 C7 1.483(5) .
C5 H5 0.9300 .
C5 C6 1.387(5) .
C6 H6 0.9300 .
C7 C8 1.492(6) .
C8 H8A 0.9600 .
C8 H8B 0.9600 .
C8 H8C 0.9600 .
C9 H9A 0.9600 .
C9 H9B 0.9600 .
C9 H9C 0.9600 .
C10 H10 0.9300 .
C10 C11 1.434(5) .
C11 C12 1.408(5) .
C11 C16 1.414(5) .
C12 H12 0.9300 .
C12 C13 1.365(5) .
C13 H13 0.9300 .
C13 C14 1.407(6) .
C14 C15 1.368(5) .
C15 H15 0.9300 .
C15 C16 1.408(5) .
C17 H17A 0.9600 .
C17 H17B 0.9600 .
C17 H17C 0.9600 .

loop_
_geom_torsion_atom_site_label_1
_geom_torsion_atom_site_label_2
_geom_torsion_atom_site_label_3
_geom_torsion_atom_site_label_4
_geom_torsion
_geom_torsion_site_symmetry_1
_geom_torsion_site_symmetry_2
_geom_torsion_site_symmetry_3
_geom_torsion_site_symmetry_4
Cu1 O2 C16 C11 -27.9(5) . . . .
Cu1 O2 C16 C15 152.7(3) . . . .
Cu1 N2 C1 C2 -59.1(4) . . . .
Cu1 N2 C1 C6 116.0(3) . . . .
Cu1 N2 C10 C11 12.8(5) . . . .
O1 N1 C7 C4 178.7(3) . . . .
O1 N1 C7 C8 0.2(5) . . . .
O3 C14 C15 C16 177.5(3) . . . .
N2 Cu1 O2 C16 -141.9(3) 3_756 . . .
N2 Cu1 O2 C16 38.1(3) . . . .
N2 C1 C2 C3 172.7(3) . . . .
N2 C1 C6 C5 -171.8(3) . . . .
N2 C10 C11 C12 -172.3(4) . . . .
N2 C10 C11 C16 10.3(6) . . . .
C1 N2 C10 C11 -174.3(3) . . . .
C1 C2 C3 C4 0.0(6) . . . .
C2 C1 C6 C5 3.1(5) . . . .
C2 C3 C4 C5 1.9(6) . . . .
C2 C3 C4 C7 -176.0(4) . . . .
C3 C4 C5 C6 -1.4(6) . . . .
C3 C4 C7 N1 -1.5(5) . . . .
C3 C4 C7 C8 177.1(4) . . . .
C4 C5 C6 C1 -1.1(6) . . . .
C5 C4 C7 N1 -179.3(3) . . . .
C5 C4 C7 C8 -0.7(6) . . . .
C6 C1 C2 C3 -2.5(6) . . . .
C7 C4 C5 C6 176.5(3) . . . .
C9 O1 N1 C7 -176.4(4) . . . .
C10 N2 C1 C2 127.7(4) . . . .
C10 N2 C1 C6 -57.3(5) . . . .
C10 C11 C12 C13 -177.8(4) . . . .
C10 C11 C16 O2 -3.2(5) . . . .
C10 C11 C16 C15 176.2(3) . . . .
C11 C12 C13 C14 0.6(6) . . . .
C12 C11 C16 O2 179.4(3) . . . .
C12 C11 C16 C15 -1.2(5) . . . .
C12 C13 C14 O3 -179.0(3) . . . .
C12 C13 C14 C15 0.5(6) . . . .
C13 C14 C15 C16 -2.0(5) . . . .
C14 C15 C16 O2 -178.2(3) . . . .
C14 C15 C16 C11 2.3(5) . . . .
C16 C11 C12 C13 -0.3(5) . . . .
C17 O3 C14 C13 178.9(3) . . . .
C17 O3 C14 C15 -0.6(5) . . . .
